data_2005289
loop_
_publ_author_name
'Brouca-Cabarrecq, C.'
'Marrot, B.'
'Mosset, A.'

_publ_section_title
;
 A New Bimetallic Complex of Ethylenediaminetetraacetic Acid:
 Ag[Cu(C~10~H~13~N~2~O~8~)(H~2~O)].H~2~O
;
_journal_issue 8
_journal_name_full 'Acta Crystallographica Section C'
_journal_page_first 1903
_journal_page_last 1906
_journal_paper_doi 10.1107/S0108270195014715
_journal_volume 52
_journal_year 1996
_chemical_formula_iupac 'Ag [Cu (C10 H13 N2 O8) (H2 O)] , H2 O'
_chemical_formula_moiety 'C10 H15 Ag Cu N2 O9 , H2 O'
_chemical_formula_sum 'C10 H17 Ag Cu N2 O10'
_chemical_formula_weight 496.5
_space_group_IT_number 14
_symmetry_cell_setting monoclinic
_symmetry_space_group_name_Hall '-P 2yn'
_symmetry_space_group_name_H-M 'P 1 21/n 1'
_atom_type_scat_source IntTabC
_cell_angle_alpha 90
_cell_angle_beta 90.866(9)
_cell_angle_gamma 90
_cell_formula_units_Z 4
_cell_length_a 8.3490(7)
_cell_length_b 17.725(2)
_cell_length_c 10.129(2)
_cell_measurement_reflns_used 25
_cell_measurement_temperature 293
_cell_measurement_theta_max 13
_cell_measurement_theta_min 4
_cell_volume 1498.8(4)
_computing_cell_refinement
;
CAD4-Express Version 5.1.
;
_computing_data_collection
;
CAD4-Express Version 5.1. (Enraf-Nonius, 1993)
;
_computing_data_reduction
;
CADAK (Savariault, 1991a)
;
_computing_molecular_graphics
;
ORTEPII (Johnson, 1976)
;
_computing_publication_material
;
TABPUB (Savariault, 1991b)
;
_computing_structure_refinement
;
SHELX76 (Sheldrick, 1976)
;
_computing_structure_solution
;
SHELXS86 (Sheldrick, 1985)
;
_diffrn_measurement_device 'Enraf-Nonius CAD-4'
_diffrn_measurement_method '\w/2\q scans'
_diffrn_radiation_type CuK\a
_diffrn_radiation_wavelength 1.54184
_diffrn_reflns_av_R_equivalents 0.0233
_diffrn_reflns_limit_h_max 9
_diffrn_reflns_limit_h_min 0
_diffrn_reflns_limit_k_max 0
_diffrn_reflns_limit_k_min -19
_diffrn_reflns_limit_l_max 11
_diffrn_reflns_limit_l_min -11
_diffrn_reflns_number 2498
_diffrn_reflns_theta_max 60
_diffrn_standards_decay_% -3.5
_diffrn_standards_interval_time 120
_diffrn_standards_number 3
_exptl_absorpt_coefficient_mu 12.80
_exptl_absorpt_correction_T_max 0.83
_exptl_absorpt_correction_T_min 0.58
_exptl_absorpt_correction_type 'analytical (Coppens, Leiserowitz & Rabinovich, 1965)'
_exptl_crystal_colour blue
_exptl_crystal_density_diffrn 2.201
_exptl_crystal_density_method none
_exptl_crystal_description parallelepiped
_exptl_crystal_size_max 0.275
_exptl_crystal_size_mid 0.125
_exptl_crystal_size_min 0.075
_refine_diff_density_max 0.68
_refine_diff_density_min -0.62
_refine_ls_extinction_method none
_refine_ls_goodness_of_fit_obs 0.883
_refine_ls_hydrogen_treatment refxyz
_refine_ls_number_parameters 268
_refine_ls_number_reflns 1725
_refine_ls_R_factor_obs 0.0297
_refine_ls_shift/esd_max 0.489
_refine_ls_structure_factor_coef F
_refine_ls_weighting_details 'w = 0.9544/[\s^2^(F)+0.002F^2^]'
_refine_ls_weighting_scheme calc
_refine_ls_wR_factor_obs 0.0331
_reflns_number_observed 1725
_reflns_number_total 2097
_reflns_observed_criterion I>3\s(I)
_cod_data_source_file pa1208.cif
_cod_data_source_block pa1208a
_cod_depositor_comments
;
 Adding _atom_site_type_symbol label and values.

 Antanas Vaitkus
 2013-04-08

The following automatic conversions were performed:

'_refine_ls_weighting_scheme' value ' w =
0.9544/[\s^2^(F)+0.002F^2^]' was changed to 'calc'. New tag
'_refine_ls_weighting_details' was created. The value of the new tag
was set to 'w = 0.9544/[\s^2^(F)+0.002F^2^]'.

Automatic conversion script
Id: cif_fix_values 3143 2015-03-26 13:38:13Z robertas 
;
_cod_original_cell_volume 1498.7(3)
_cod_original_sg_symbol_H-M 'P 21/n'
_cod_database_code 2005289

loop_
_symmetry_equiv_pos_as_xyz
x,y,z
1/2+x,1/2-y,1/2+z
-x,-y,-z
1/2-x,1/2+y,1/2-z

loop_
_atom_site_label
_atom_site_type_symbol
_atom_site_fract_x
_atom_site_fract_y
_atom_site_fract_z
_atom_site_U_iso_or_equiv
Ag Ag 1.02596(6) .04725(2) .11259(5) .0335(3)
Cu Cu .7371(1) .24042(5) .05721(8) .0237(5)
O1 O .7148(5) .2141(3) .2412(4) .034(3)
O2 O .5747(5) .1425(2) .3778(4) .031(2)
O3 O .8361(5) .1104(2) -.0034(4) .029(2)
O4 O .7462(5) .0183(2) -0.1342(5) .035(2)
O5 O .8147(5) .4152(3) .1204(5) .040(3)
O6 O .7025(6) .4887(3) .2681(6) .058(3)
O7 O .6230(5) .3418(2) -0.2839(4) .027(2)
O8 O .7324(5) .2726(2) -0.1261(4) .026(2)
Ow1 O .9646(5) .2716(2) .0847(4) .032(2)
Ow2 O .4344(6) .9973(3) .3646(4) .036(2)
N1 N .5406(5) .1713(3) .0229(4) .020(2)
N2 N .5428(5) .3357(3) .0664(5) .021(2)
C1 C .4020(7) .2197(3) -.0088(5) .023(3)
C2 C .3970(7) .2884(3) .0794(6) .025(3)
C3 C .5176(7) .1292(3) .1494(6) .025(3)
C4 C .6056(7) .1645(3) .2666(5) .021(3)
C5 C .5689(7) .1178(3) -.0854(6) .023(4)
C6 C .7313(7) .0791(3) -.0718(5) .025(3)
C7 C .5436(8) .3918(4) .1727(6) .032(4)
C8 C .6949(8) .4368(3) .1919(6) .031(3)
C9 C .5496(7) .3708(3) -.0644(6) .025(3)
C10 C .6423(7) .3246(3) -0.1643(6) .022(3)
H105 H .921(4) .433(3) .091(7) .05
H1w1 H 1.010(8) .222(2) .087(6) .05
H2w1 H .991(9) .291(3) .000(3) .05
H1w2 H .392(8) .996(3) .276(3) .05
H2w2 H .450(9) 1.050(1) .383(5) .05
H1C1 H .401(8) .236(3) -0.100(2) .04
H2C1 H .315(5) .185(3) .008(5) .04
H1C2 H .303(5) .318(3) .055(5) .04
H2C2 H .391(7) .272(4) .170(2) .04
H1C3 H .562(6) .079(1) .139(7) .04
H2C3 H .405(3) .126(3) .174(6) .04
H1C5 H .570(7) .150(3) -0.164(4) .04
H2C5 H .476(5) .085(3) -.087(5) .04
H1C7 H .534(7) .366(3) .257(3) .04
H2C7 H .465(6) .432(3) .165(6) .04
H1C9 H .601(6) .419(2) -.050(7) .04
H2C9 H .440(3) .378(3) -.097(6) .04

loop_
_geom_angle_atom_site_label_1
_geom_angle_atom_site_label_2
_geom_angle_atom_site_label_3
_geom_angle_site_symmetry_1
_geom_angle_site_symmetry_3
_geom_angle
_geom_angle_publ_flag
O1 Cu O8 . . 172.6(2) yes
O1 Cu Ow1 . . 92.2(2) yes
O1 Cu N1 . . 86.0(2) yes
O1 Cu N2 . . 93.4(2) yes
O1 Cu O3 . . 92.9(2) yes
O8 Cu Ow1 . . 93.3(2) yes
O8 Cu N1 . . 90.5(2) yes
O8 Cu N2 . . 79.8(2) yes
O8 Cu O3 . . 92.10(10) yes
Ow1 Cu N1 . . 159.6(2) yes
Ow1 Cu N2 . . 116.9(2) yes
Ow1 Cu O3 . . 88.4(2) yes
N1 Cu N2 . . 83.5(2) yes
N1 Cu O3 . . 71.4(2) yes
N2 Cu O3 . . 153.60(10) yes
O4 Ag O3 3_755 . 154.0(2) yes
O4 Ag O7 3_755 2 95.9(2) yes
O4 Ag O6 3_755 4_645 113.0(2) yes
O3 Ag O7 . 2 93.00(10) yes
O3 Ag O6 . 4_645 85.6(2) yes
O7 Ag O6 2 4_645 112.9(2) yes
C5 N1 C1 . . 110.3(4) yes
C9 N2 C7 . . 112.1(4) yes
N1 C1 C2 . . 111.7(4) yes
O2 C4 O1 . . 123.9(5) yes
N1 C5 C6 . . 112.0(4) yes
O4 C6 C5 . . 115.8(5) yes
O6 C8 C7 . . 121.6(6) yes
O8 C10 O7 . . 123.1(5) yes
C5 N1 C3 . . 110.0(4) yes
C9 N2 C2 . . 111.2(4) yes
N2 C2 C1 . . 111.9(5) yes
O2 C4 C3 . . 118.8(5) yes
O3 C6 O4 . . 126.3(6) yes
N2 C7 C8 . . 116.7(5) yes
O5 C8 C7 . . 115.0(5) yes
O8 C10 C9 . . 120.1(5) yes
C1 N1 C3 . . 111.5(4) yes
C7 N2 C2 . . 108.2(5) yes
N1 C3 C4 . . 113.4(5) yes
O1 C4 C3 . . 117.2(5) yes
O3 C6 C5 . . 117.9(5) yes
O6 C8 O5 . . 123.3(6) yes
N2 C9 C10 . . 113.6(5) yes
O7 C10 C9 . . 116.8(5) yes

loop_
_geom_bond_atom_site_label_1
_geom_bond_atom_site_label_2
_geom_bond_site_symmetry_2
_geom_bond_distance
_geom_bond_publ_flag
Cu O1 . 1.933(4) yes
Cu O8 . 1.942(4) yes
Cu N1 . 2.073(4) yes
Cu O3 . 2.528(4) yes
Cu Ow1 . 1.994(4) yes
Cu N2 . 2.344(5) yes
Ag O4 3_755 2.237(4) yes
Ag O7 2 2.365(4) yes
Ag O3 . 2.256(4) yes
Ag O6 4_645 2.499(5) yes
O1 C4 . 1.295(7) yes
O4 C6 . 1.255(7) yes
O7 C10 . 1.258(7) yes
N1 C1 . 1.473(7) yes
N2 C7 . 1.466(8) yes
C3 C4 . 1.520(8) yes
C9 C10 . 1.522(8) yes
O2 C4 . 1.224(7) yes
O5 C8 . 1.301(8) yes
O8 C10 . 1.248(7) yes
N1 C3 . 1.497(7) yes
N2 C2 . 1.485(7) yes
C5 C6 . 1.525(8) yes
O3 C6 . 1.239(7) yes
O6 C8 . 1.201(8) yes
N1 C5 . 1.472(7) yes
N2 C9 . 1.465(7) yes
C1 C2 . 1.511(8) yes
C7 C8 . 1.504(9) yes

loop_
_geom_contact_atom_site_label_1
_geom_contact_atom_site_label_2
_geom_contact_distance
_geom_contact_site_symmetry_2
_geom_contact_publ_flag
O2 O8 3.230(6) 2_455 yes
O3 O6 3.234(7) 4_645 yes
O5 Ow2 2.553(7) 4_645 yes
O5 Ow2 3.193(7) 2_564 yes
O6 Ow2 3.338(7) 4_645 yes
O7 O3 3.352(6) 2_454 yes
Ow2 Ow2 2.939(9) 3_676 yes
